data_2312983
loop_
_publ_author_name
'Jones, Chloe'
'Ling, Jie'

_publ_section_title
;
 Synthesis and structural characterization of rare-earth selenates:
 Yb<sub>2</sub>(SeO<sub>3</sub>)(SeO<sub>4</sub>)<sub>2</sub>(H<sub>2</sub>O)<sub>2</sub>,
 Yb(HSeO<sub>3</sub>)(SeO<sub>4</sub>), and
 Tm<sub>2</sub>(SeO<sub>4</sub>)<sub>3</sub>(H<sub>2</sub>O)<sub>4</sub>&#xb7;H<sub>2</sub>O.
;
_journal_coeditor_code VX3022
_journal_issue 'Pt 7'
_journal_name_full 'Acta crystallographica. Section C, Structural chemistry'
_journal_page_first 331
_journal_page_last 335
_journal_paper_doi 10.1107/S2053229626005449
_journal_volume 82
_journal_year 2026
_chemical_formula_iupac '[Tm2 (Se O4)3 (H2 O)4], H2 O'
_chemical_formula_moiety 'H8 O16 Se3 Tm2, H2 O'
_chemical_formula_sum 'H10 O17 Se3 Tm2'
_chemical_formula_weight 856.816
_chemical_name_systematic
;
Poly[[tetraaquatri-\m-selenato-dithulium] monohydrate]
;
_space_group_crystal_system triclinic
_space_group_IT_number 2
_space_group_name_Hall '-P 1'
_space_group_name_H-M_alt 'P -1'
_atom_sites_solution_primary iterative
_audit_creation_method
;
Olex2 1.5
(compiled 2026.04.10 svn.r48fbca5a for OlexSys, GUI svn.r7537)
;
_cell_angle_alpha 96.755(5)
_cell_angle_beta 104.625(5)
_cell_angle_gamma 119.401(7)
_cell_formula_units_Z 2
_cell_length_a 9.3890(5)
_cell_length_b 9.5595(7)
_cell_length_c 9.7042(6)
_cell_measurement_reflns_used 6186
_cell_measurement_temperature 293(2)
_cell_measurement_theta_max 30.5260
_cell_measurement_theta_min 2.2580
_cell_volume 703.43(10)
_computing_cell_refinement
;
CrysAlis PRO (Rigaku OD, 2023)
;
_computing_data_collection
;
CrysAlis PRO (Rigaku OD, 2023)
;
_computing_data_reduction
;
CrysAlis PRO (Rigaku OD, 2023)
;
_computing_molecular_graphics
;
OLEX2 1.5 (Dolomanov <i>et al.</i>,  2009)
;
_computing_publication_material
;
OLEX2 1.5 (Dolomanov <i>et al.</i>,  2009)
;
_computing_structure_refinement
;
olex2.refine (Bourhis <i>et al.</i>,  2015)
;
_computing_structure_solution
;
olex2.solve (Bourhis <i>et al.</i>,  2015)
;
_diffrn_ambient_temperature 293(2)
_diffrn_detector 'Hybrid Pixel Array Detector'
_diffrn_detector_area_resol_mean 10.0000
_diffrn_measured_fraction_theta_full 0.9945
_diffrn_measured_fraction_theta_max 0.9401
_diffrn_measurement_device 'two-circle diffractometer'
_diffrn_measurement_device_type 'Rigaku XtaLAB Mini II'
_diffrn_measurement_method '\w scans'
_diffrn_radiation_monochromator graphite
_diffrn_radiation_probe x-ray
_diffrn_radiation_type 'Mo K\a'
_diffrn_radiation_wavelength 0.71073
_diffrn_reflns_av_R_equivalents 0.0410
_diffrn_reflns_av_unetI/netI 0.0507
_diffrn_reflns_limit_h_max 13
_diffrn_reflns_limit_h_min -12
_diffrn_reflns_limit_k_max 13
_diffrn_reflns_limit_k_min -13
_diffrn_reflns_limit_l_max 13
_diffrn_reflns_limit_l_min -13
_diffrn_reflns_number 11755
_diffrn_reflns_theta_full 25.2417
_diffrn_reflns_theta_max 30.61
_diffrn_reflns_theta_min 2.26
_diffrn_source 'fine-focus sealed X-ray tube'
_exptl_absorpt_coefficient_mu 20.357
_exptl_absorpt_correction_T_max 1.00000
_exptl_absorpt_correction_T_min 0.42767
_exptl_absorpt_correction_type multi-scan
_exptl_absorpt_process_details
;
(CrysAlis PRO; Rigaku OD, 2023)
;
_exptl_crystal_colour 'clear colourless'
_exptl_crystal_density_diffrn 4.045
_exptl_crystal_description block
_exptl_crystal_F_000 772.626
_exptl_crystal_size_max 0.08
_exptl_crystal_size_mid 0.05
_exptl_crystal_size_min 0.03
_refine_diff_density_max 2.1589
_refine_diff_density_min -1.7363
_refine_ls_extinction_coef 0.0101(2)
_refine_ls_extinction_expression Fc^*^=kFc[1+0.001xFc^2^\l^3^/sin(2\q)]^-1/4^
_refine_ls_goodness_of_fit_ref 0.9945
_refine_ls_hydrogen_treatment constr
_refine_ls_matrix_type full
_refine_ls_number_constraints 15
_refine_ls_number_parameters 209
_refine_ls_number_reflns 4084
_refine_ls_number_restraints 2
_refine_ls_restrained_S_all 0.9942
_refine_ls_R_factor_all 0.0377
_refine_ls_R_factor_gt 0.0276
_refine_ls_shift/su_max 0.0006
_refine_ls_shift/su_mean 0.0000
_refine_ls_structure_factor_coef Fsqd
_refine_ls_weighting_details 'w=1/[\s^2^(Fo^2^)+(0.0204P)^2^] where P=(Fo^2^+2Fc^2^)/3'
_refine_ls_weighting_scheme calc
_refine_ls_wR_factor_gt 0.0543
_refine_ls_wR_factor_ref 0.0569
_reflns_number_gt 3412
_reflns_number_total 4084
_reflns_threshold_expression I>=2\s(I)
_cod_data_source_file vx3022sup1.cif
_cod_data_source_block cj0805259_auto
_cod_database_code 2312983

loop_
_space_group_symop_id
_space_group_symop_operation_xyz
1 x,y,z
2 -x,-y,-z

loop_
_atom_site_type_symbol
_atom_site_label
_atom_site_fract_x
_atom_site_fract_y
_atom_site_fract_z
_atom_site_U_iso_or_equiv
_atom_site_adp_type
_atom_site_occupancy
Tm Tm1 0.70878(3) 0.55490(3) 0.94179(2) 0.00884(6) Uani 1
Tm Tm2 0.70563(3) 0.21322(3) 0.33607(2) 0.00944(6) Uani 1
Se Se1 0.95270(6) 0.43471(6) 0.75063(5) 0.00891(10) Uani 1
Se Se2 0.40008(6) 0.14566(6) -0.02220(5) 0.00837(10) Uani 1
Se Se3 0.65386(6) 0.57660(6) 1.31465(5) 0.01020(11) Uani 1
O O1 0.7429(4) 0.4809(4) 1.3886(4) 0.0157(8) Uani 1
O O2 0.4630(5) 0.5181(5) 1.3275(4) 0.0200(9) Uani 1
O O3 0.4754(4) 0.1693(5) 0.1555(4) 0.0163(8) Uani 1
O O4 0.2504(4) 0.1921(4) -0.0446(4) 0.0133(7) Uani 1
O O5 0.8159(5) 0.4266(5) 0.8274(4) 0.0211(9) Uani 1
O O6 0.5870(4) 0.5159(4) 1.1296(3) 0.0103(7) Uani 1
O O7 0.3137(4) -0.0470(4) -0.1168(4) 0.0145(8) Uani 1
O O8 1.0679(4) 0.3715(5) 0.8465(4) 0.0196(8) Uani 1
O O9 0.5565(4) 0.2703(4) -0.0787(4) 0.0129(7) Uani 1
O O10 0.7924(5) 0.7760(5) 1.3843(4) 0.0238(9) Uani 1
O O11 0.8868(5) 0.1071(5) 0.3988(5) 0.0302(10) Uani 1
H H11a 0.983(4) 0.157(4) 0.473(4) 0.0452(15) Uiso 1
H H11b 0.851(5) 0.0039(11) 0.383(6) 0.0452(15) Uiso 1
O O12 0.9256(5) 0.7706(5) 0.8822(5) 0.0282(10) Uani 1
H H12a 0.962(5) 0.7291(8) 0.828(4) 0.0423(15) Uiso 1
H H12b 1.015(3) 0.835(3) 0.9607(9) 0.0423(15) Uiso 1
O O13 0.8473(5) 0.3091(5) 0.5837(4) 0.0201(8) Uani 1
O O14 0.4912(4) 0.2060(5) 0.4508(4) 0.0180(8) Uani 1
H H14a 0.3950(18) 0.173(5) 0.3825(4) 0.0270(12) Uiso 1
H H14b 0.527(3) 0.3054(7) 0.496(4) 0.0270(12) Uiso 1
O O15 1.0780(5) 0.6274(4) 0.7483(4) 0.0189(8) Uani 1
O O16 0.5079(5) -0.0561(5) 0.3320(4) 0.0214(9) Uani 1
H H16a 0.459(4) -0.1198(11) 0.2435(10) 0.0321(13) Uiso 1
H H16b 0.425(3) -0.0582(12) 0.354(5) 0.0321(13) Uiso 1
O O17 0.8558(7) -0.0117(6) 0.7579(6) 0.0459(13) Uani 1
H H 0.923(8) 0.087(3) 0.816(5) 0.069(2) Uiso 1
H Ha 0.828(9) 0.001(8) 0.672(3) 0.069(2) Uiso 1

loop_
_atom_site_aniso_label
_atom_site_aniso_U_11
_atom_site_aniso_U_22
_atom_site_aniso_U_33
_atom_site_aniso_U_12
_atom_site_aniso_U_13
_atom_site_aniso_U_23
Tm1 0.00783(10) 0.00939(12) 0.00926(11) 0.00481(9) 0.00275(8) 0.00256(9)
Tm2 0.00965(10) 0.00887(12) 0.00804(11) 0.00440(9) 0.00196(8) 0.00226(9)
Se1 0.0078(2) 0.0092(2) 0.0089(2) 0.0045(2) 0.00242(17) 0.0017(2)
Se2 0.0083(2) 0.0074(2) 0.0077(2) 0.00373(19) 0.00210(17) 0.00092(19)
Se3 0.0104(2) 0.0104(3) 0.0084(2) 0.0063(2) 0.00073(18) 0.0011(2)
O1 0.0162(18) 0.014(2) 0.0154(19) 0.0100(16) 0.0005(15) 0.0036(16)
O2 0.0167(19) 0.030(2) 0.017(2) 0.0147(18) 0.0091(16) 0.0033(18)
O3 0.0165(18) 0.024(2) 0.0063(17) 0.0123(17) 0.0001(14) 0.0021(16)
O4 0.0099(16) 0.0138(19) 0.0184(19) 0.0076(15) 0.0048(14) 0.0068(16)
O5 0.020(2) 0.017(2) 0.033(2) 0.0107(17) 0.0183(18) 0.0084(18)
O6 0.0098(16) 0.0131(19) 0.0054(16) 0.0052(15) 0.0014(13) 0.0021(14)
O7 0.0191(18) 0.0061(18) 0.0144(19) 0.0049(16) 0.0056(15) 0.0001(15)
O8 0.0163(18) 0.025(2) 0.017(2) 0.0138(18) -0.0012(15) 0.0055(18)
O9 0.0127(17) 0.0092(18) 0.0153(18) 0.0036(15) 0.0082(14) 0.0026(15)
O10 0.023(2) 0.013(2) 0.023(2) 0.0079(18) -0.0031(17) 0.0009(18)
O11 0.030(2) 0.018(2) 0.029(3) 0.016(2) -0.0105(18) -0.004(2)
O12 0.030(2) 0.023(2) 0.039(3) 0.013(2) 0.026(2) 0.009(2)
O13 0.024(2) 0.022(2) 0.0091(18) 0.0125(18) 0.0006(15) 0.0003(17)
O14 0.0160(18) 0.019(2) 0.015(2) 0.0072(17) 0.0055(15) 0.0052(17)
O15 0.0185(19) 0.0098(19) 0.030(2) 0.0043(16) 0.0180(17) 0.0072(18)
O16 0.031(2) 0.017(2) 0.017(2) 0.0099(18) 0.0150(17) 0.0035(17)
O17 0.034(3) 0.030(3) 0.054(3) 0.010(2) 0.001(2) 0.015(3)

loop_
_atom_type_symbol
_atom_type_scat_Cromer_Mann_a1
_atom_type_scat_Cromer_Mann_a2
_atom_type_scat_Cromer_Mann_a3
_atom_type_scat_Cromer_Mann_a4
_atom_type_scat_Cromer_Mann_b1
_atom_type_scat_Cromer_Mann_b2
_atom_type_scat_Cromer_Mann_b3
_atom_type_scat_Cromer_Mann_b4
_atom_type_scat_Cromer_Mann_c
_atom_type_scat_dispersion_source
_atom_type_scat_dispersion_real
_atom_type_scat_dispersion_imag
_atom_type_scat_source
H 0.49300 0.32291 0.14019 0.04081 10.51090 26.12570 3.14236 57.79970 0.00304 'Brennan, Cowan, Rev. Sci. Instrum., 1992, 63, 850' 0.00000 0.00000 'International Tables Volume C Table 6.1.1.4 (pp. 500-502)'
O 3.04850 2.28680 1.54630 0.86700 13.27710 5.70110 0.32390 32.90890 0.25080 'Brennan, Cowan, Rev. Sci. Instrum., 1992, 63, 850' 0.01085 0.00610 'International Tables Volume C Table 6.1.1.4 (pp. 500-502)'
Se 17.00060 5.81960 3.97310 4.35430 2.40980 0.27260 15.23720 43.81630 2.84090 'Brennan, Cowan, Rev. Sci. Instrum., 1992, 63, 850' -0.09313 2.23705 'International Tables Volume C Table 6.1.1.4 (pp. 500-502)'
Tm 28.18190 15.88510 15.15420 2.98706 2.02859 0.23885 10.99750 102.96100 6.75621 'Brennan, Cowan, Rev. Sci. Instrum., 1992, 63, 850' -0.24249 5.27087 'International Tables Volume C Table 6.1.1.4 (pp. 500-502)'

loop_
_geom_angle_atom_site_label_1
_geom_angle_atom_site_label_2
_geom_angle_atom_site_label_3
_geom_angle_site_symmetry_1
_geom_angle_site_symmetry_3
_geom_angle
_geom_angle_publ_flag
O2 Tm1 Se3 2_667 2_667 30.58(8) ?
O4 Tm1 Se3 2_666 2_667 94.65(8) ?
O4 Tm1 O2 2_666 2_667 103.88(12) ?
O5 Tm1 Se3 . 2_667 101.06(10) ?
O5 Tm1 O2 . 2_667 77.32(13) ?
O5 Tm1 O4 . 2_666 145.54(12) ?
O6 Tm1 Se3 2_667 2_667 30.83(7) ?
O6 Tm1 Se3 . 2_667 93.77(8) ?
O6 Tm1 O2 2_667 2_667 61.06(11) ?
O6 Tm1 O2 . 2_667 124.29(11) ?
O6 Tm1 O4 2_667 2_666 78.78(11) ?
O6 Tm1 O4 . 2_666 73.51(11) ?
O6 Tm1 O5 . . 134.79(12) ?
O6 Tm1 O5 2_667 . 127.50(12) ?
O8 Tm1 Se3 2_767 2_667 168.08(9) ?
O8 Tm1 O2 2_767 2_667 160.87(12) ?
O8 Tm1 O4 2_767 2_666 84.08(13) ?
O8 Tm1 O5 2_767 . 86.30(13) ?
O8 Tm1 O6 2_767 2_667 138.06(12) ?
O8 Tm1 O6 2_767 . 74.48(12) ?
O9 Tm1 Se3 1_556 2_667 78.63(8) ?
O9 Tm1 O2 1_556 2_667 87.98(12) ?
O9 Tm1 O4 1_556 2_666 144.50(11) ?
O9 Tm1 O5 1_556 . 69.35(12) ?
O9 Tm1 O6 1_556 . 72.24(12) ?
O9 Tm1 O6 1_556 2_667 78.17(12) ?
O9 Tm1 O8 1_556 2_767 95.51(13) ?
O12 Tm1 Se3 . 2_667 106.20(11) ?
O12 Tm1 O2 . 2_667 82.02(14) ?
O12 Tm1 O4 . 2_666 69.97(13) ?
O12 Tm1 O5 . . 76.22(13) ?
O12 Tm1 O6 . . 139.37(13) ?
O12 Tm1 O6 . 2_667 123.46(13) ?
O12 Tm1 O8 . 2_767 84.56(14) ?
O12 Tm1 O9 . 1_556 145.48(13) ?
O3 Tm2 O1 . 1_554 78.55(12) ?
O7 Tm2 O1 2_655 1_554 131.07(11) ?
O7 Tm2 O3 2_655 . 74.98(12) ?
O11 Tm2 O1 . 1_554 135.95(13) ?
O11 Tm2 O3 . . 141.81(14) ?
O11 Tm2 O7 . 2_655 69.00(13) ?
O13 Tm2 O1 . 1_554 78.72(13) ?
O13 Tm2 O3 . . 143.46(13) ?
O13 Tm2 O7 . 2_655 140.61(13) ?
O13 Tm2 O11 . . 71.64(14) ?
O14 Tm2 O1 . 1_554 69.87(12) ?
O14 Tm2 O3 . . 72.28(12) ?
O14 Tm2 O7 . 2_655 135.37(12) ?
O14 Tm2 O11 . . 127.86(14) ?
O14 Tm2 O13 . . 73.20(12) ?
O15 Tm2 O1 2_766 1_554 75.65(12) ?
O15 Tm2 O3 2_766 . 99.49(13) ?
O15 Tm2 O7 2_766 2_655 69.20(12) ?
O15 Tm2 O11 2_766 . 79.51(15) ?
O15 Tm2 O13 2_766 . 102.12(13) ?
O15 Tm2 O14 2_766 . 145.48(13) ?
O16 Tm2 O1 . 1_554 137.97(13) ?
O16 Tm2 O3 . . 82.46(13) ?
O16 Tm2 O7 . 2_655 77.72(12) ?
O16 Tm2 O11 . . 77.99(14) ?
O16 Tm2 O13 . . 95.92(13) ?
O16 Tm2 O14 . . 68.72(13) ?
O16 Tm2 O15 . 2_766 144.91(13) ?
O8 Se1 O5 . . 108.34(19) ?
O13 Se1 O5 . . 109.84(19) ?
O13 Se1 O8 . . 108.0(2) ?
O15 Se1 O5 . . 108.89(18) ?
O15 Se1 O8 . . 111.16(19) ?
O15 Se1 O13 . . 110.55(18) ?
O4 Se2 O3 . . 105.14(17) ?
O7 Se2 O3 . . 110.47(18) ?
O7 Se2 O4 . . 110.60(17) ?
O9 Se2 O3 . . 111.45(17) ?
O9 Se2 O4 . . 110.92(17) ?
O9 Se2 O7 . . 108.26(17) ?
O1 Se3 Tm1 . 2_667 132.63(13) ?
O2 Se3 Tm1 . 2_667 50.93(12) ?
O2 Se3 O1 . . 114.67(18) ?
O6 Se3 Tm1 . 2_667 47.30(11) ?
O6 Se3 O1 . . 111.08(17) ?
O6 Se3 O2 . . 97.56(17) ?
O10 Se3 Tm1 . 2_667 118.61(13) ?
O10 Se3 O1 . . 108.58(18) ?
O10 Se3 O2 . . 112.2(2) ?
O10 Se3 O6 . . 112.55(18) ?
Se3 O1 Tm2 . 1_556 138.66(19) ?
Se3 O2 Tm1 . 2_667 98.49(15) ?
Se2 O3 Tm2 . . 142.4(2) ?
Se2 O4 Tm1 . 2_666 127.13(18) ?
Se1 O5 Tm1 . . 150.6(2) ?
Se3 O6 Tm1 . . 138.87(17) ?
Se3 O6 Tm1 . 2_667 101.88(14) ?
Se2 O7 Tm2 . 2_655 142.64(18) ?
Se1 O8 Tm1 . 2_767 144.5(2) ?
Se2 O9 Tm1 . 1_554 134.95(19) ?
H11a O11 Tm2 . . 124.4 ?
H11b O11 Tm2 . . 125.3 ?
H11b O11 H11a . . 104.5 ?
H12a O12 Tm1 . . 109.1 ?
H12b O12 Tm1 . . 109.3 ?
H12b O12 H12a . . 104.5 ?
Se1 O13 Tm2 . . 160.4(2) ?
H14a O14 Tm2 . . 109.4 ?
H14b O14 Tm2 . . 109.1 ?
H14b O14 H14a . . 104.5 ?
Se1 O15 Tm2 . 2_766 141.8(2) ?
H16a O16 Tm2 . . 109.3 ?
H16b O16 Tm2 . . 109.2 ?
H16b O16 H16a . . 104.5 ?
Ha O17 H . . 104.5 ?

loop_
_geom_bond_atom_site_label_1
_geom_bond_atom_site_label_2
_geom_bond_site_symmetry_2
_geom_bond_distance
_geom_bond_publ_flag
Tm1 Se3 2_667 3.1857(6) ?
Tm1 O2 2_667 2.501(3) ?
Tm1 O4 2_666 2.306(4) ?
Tm1 O5 . 2.281(4) ?
Tm1 O6 . 2.358(3) ?
Tm1 O6 2_667 2.392(3) ?
Tm1 O8 2_767 2.269(3) ?
Tm1 O9 1_556 2.322(3) ?
Tm1 O12 . 2.342(3) ?
Tm2 O1 1_554 2.378(4) ?
Tm2 O3 . 2.223(3) ?
Tm2 O7 2_655 2.410(3) ?
Tm2 O11 . 2.369(4) ?
Tm2 O13 . 2.248(3) ?
Tm2 O14 . 2.512(3) ?
Tm2 O15 2_766 2.283(3) ?
Tm2 O16 . 2.307(4) ?
Se1 O5 . 1.615(3) ?
Se1 O8 . 1.633(3) ?
Se1 O13 . 1.616(4) ?
Se1 O15 . 1.635(3) ?
Se2 O3 . 1.631(3) ?
Se2 O4 . 1.644(3) ?
Se2 O7 . 1.629(3) ?
Se2 O9 . 1.650(3) ?
Se3 O1 . 1.629(3) ?
Se3 O2 . 1.638(3) ?
Se3 O6 . 1.668(3) ?
Se3 O10 . 1.613(4) ?
O11 H11a . 0.8500 ?
O11 H11b . 0.8500 ?
O12 H12a . 0.8500 ?
O12 H12b . 0.8500 ?
O14 H14a . 0.8500 ?
O14 H14b . 0.8500 ?
O16 H16a . 0.8500 ?
O16 H16b . 0.8500 ?
O17 H . 0.8500 ?
O17 Ha . 0.8500 ?

loop_
_geom_torsion_atom_site_label_1
_geom_torsion_atom_site_label_2
_geom_torsion_atom_site_label_3
_geom_torsion_atom_site_label_4
_geom_torsion_site_symmetry_1
_geom_torsion_site_symmetry_2
_geom_torsion_site_symmetry_3
_geom_torsion_site_symmetry_4
_geom_torsion
_geom_torsion_publ_flag
Tm1 Se3 O1 Tm2 2_667 . . 1_556 15.10(13) ?
Tm1 Se3 O6 Tm1 2_667 . . . 157.04(12) ?
Tm1 O2 Se3 O1 2_667 . . . -125.95(16) ?
Tm1 O2 Se3 O6 2_667 . . . -8.55(17) ?
Tm1 O2 Se3 O10 2_667 . . . 109.59(18) ?
Tm1 O4 Se2 O3 2_666 . . . 61.4(2) ?
Tm1 O4 Se2 O7 2_666 . . . -179.37(19) ?
Tm1 O4 Se2 O9 2_666 . . . -59.2(2) ?
Tm1 O5 Se1 O8 . . . . 119.2(4) ?
Tm1 O5 Se1 O13 . . . . -123.0(4) ?
Tm1 O5 Se1 O15 . . . . -1.8(5) ?
Tm1 O6 Se3 O1 . . . . -73.8(3) ?
Tm1 O6 Se3 O1 2_667 . . . 129.20(16) ?
Tm1 O6 Se3 O2 . . . . 166.1(3) ?
Tm1 O6 Se3 O2 2_667 . . . 9.04(18) ?
Tm1 O6 Se3 O10 2_667 . . . -108.81(18) ?
Tm1 O6 Se3 O10 . . . . 48.2(3) ?
Tm1 O8 Se1 O5 2_767 . . . -76.4(4) ?
Tm1 O8 Se1 O13 2_767 . . . 164.7(3) ?
Tm1 O8 Se1 O15 2_767 . . . 43.2(4) ?
Tm1 O9 Se2 O3 1_554 . . . -75.4(3) ?
Tm1 O9 Se2 O4 1_554 . . . 41.4(3) ?
Tm1 O9 Se2 O7 1_554 . . . 162.9(2) ?
Tm2 O1 Se3 O2 1_556 . . . 73.8(3) ?
Tm2 O1 Se3 O6 1_556 . . . -35.6(3) ?
Tm2 O1 Se3 O10 1_556 . . . -159.9(3) ?
Tm2 O3 Se2 O4 . . . . -158.3(3) ?
Tm2 O3 Se2 O7 . . . . 82.4(4) ?
Tm2 O3 Se2 O9 . . . . -38.0(4) ?
Tm2 O7 Se2 O3 2_655 . . . -137.7(3) ?
Tm2 O7 Se2 O4 2_655 . . . 106.3(3) ?
Tm2 O7 Se2 O9 2_655 . . . -15.4(4) ?
Tm2 O13 Se1 O5 . . . . 87.5(7) ?
Tm2 O13 Se1 O8 . . . . -154.6(6) ?
Tm2 O13 Se1 O15 . . . . -32.7(7) ?
Tm2 O15 Se1 O5 2_766 . . . -175.2(3) ?
Tm2 O15 Se1 O8 2_766 . . . 65.6(4) ?
Tm2 O15 Se1 O13 2_766 . . . -54.4(4) ?

loop_
_restr_equal_distance_atom_site_label_1
_restr_equal_distance_atom_site_label_2
_restr_equal_distance_site_symmetry_2
Tm2 H11a 1
Tm2 H11b 1

loop_
_restr_equal_distance_class_class_id
_restr_equal_distance_class_target_weight_param
1 0.0200

_cod_database_fobs_code 2312983
